data_4079547
loop_
_publ_author_name
'Gierz, Verena'
'Urbanaite, Aurelija'
'Seyboldt, Alexander'
'Kunz, Doris'

_publ_section_title
;
 Rhodium Complexes Bearing 1,10-Phenanthroline Analogue Bis-NHC Ligands
 Are Active Catalysts for Transfer Hydrogenation of Ketones
;
_journal_issue 21
_journal_name_full Organometallics
_journal_page_first 7532
_journal_paper_doi 10.1021/om3008103
_journal_volume 31
_journal_year 2012
_chemical_formula_sum 'C31 H32 Cl2 F6 N4 P Rh'
_chemical_formula_weight 779.39
_chemical_name_systematic
; 
 ? 
;
_space_group_IT_number 2
_symmetry_cell_setting triclinic
_symmetry_space_group_name_Hall '-P 1'
_symmetry_space_group_name_H-M 'P -1'
_atom_sites_solution_hydrogens geom
_atom_sites_solution_primary direct
_atom_sites_solution_secondary difmap
_audit_creation_method SHELXL-97
_cell_angle_alpha 98.09(3)
_cell_angle_beta 96.21(3)
_cell_angle_gamma 112.27(3)
_cell_formula_units_Z 2
_cell_length_a 10.041(2)
_cell_length_b 11.149(2)
_cell_length_c 15.588(3)
_cell_measurement_temperature 173(2)
_cell_volume 1573.8(7)
_computing_cell_refinement X-AREA
_computing_data_collection X-AREA
_computing_data_reduction X-AREA
_computing_structure_refinement 'SHELXL-97 (Sheldrick, 1997)'
_computing_structure_solution 'SHELXS-97 (Sheldrick, 1990)'
_diffrn_ambient_temperature 173(2)
_diffrn_measured_fraction_theta_full 0.985
_diffrn_measured_fraction_theta_max 0.985
_diffrn_measurement_device_type 'STOE IPDS II'
_diffrn_measurement_method omega-scans
_diffrn_radiation_monochromator graphite
_diffrn_radiation_source 'fine-focus sealed tube'
_diffrn_radiation_type MoK\a
_diffrn_radiation_wavelength 0.71073
_diffrn_reflns_av_R_equivalents 0.0452
_diffrn_reflns_av_sigmaI/netI 0.0365
_diffrn_reflns_limit_h_max 13
_diffrn_reflns_limit_h_min -12
_diffrn_reflns_limit_k_max 15
_diffrn_reflns_limit_k_min -15
_diffrn_reflns_limit_l_max 21
_diffrn_reflns_limit_l_min -21
_diffrn_reflns_number 29319
_diffrn_reflns_theta_full 29.25
_diffrn_reflns_theta_max 29.25
_diffrn_reflns_theta_min 4.66
_exptl_absorpt_coefficient_mu 0.829
_exptl_absorpt_correction_T_max 0.9217
_exptl_absorpt_correction_T_min 0.7891
_exptl_absorpt_correction_type numerical
_exptl_absorpt_process_details mulabs
_exptl_crystal_colour orange
_exptl_crystal_density_diffrn 1.645
_exptl_crystal_density_method 'not measured'
_exptl_crystal_description plate
_exptl_crystal_F_000 788
_exptl_crystal_size_max 0.30
_exptl_crystal_size_mid 0.15
_exptl_crystal_size_min 0.10
_refine_diff_density_max 0.845
_refine_diff_density_min -0.654
_refine_diff_density_rms 0.070
_refine_ls_extinction_method none
_refine_ls_goodness_of_fit_ref 1.026
_refine_ls_hydrogen_treatment constr
_refine_ls_matrix_type full
_refine_ls_number_parameters 406
_refine_ls_number_reflns 8442
_refine_ls_number_restraints 0
_refine_ls_restrained_S_all 1.026
_refine_ls_R_factor_all 0.0472
_refine_ls_R_factor_gt 0.0357
_refine_ls_shift/su_max 0.001
_refine_ls_shift/su_mean 0.000
_refine_ls_structure_factor_coef Fsqd
_refine_ls_weighting_details 'calc w=1/[\s^2^(Fo^2^)+(0.0375P)^2^+0.8100P] where P=(Fo^2^+2Fc^2^)/3'
_refine_ls_weighting_scheme calc
_refine_ls_wR_factor_gt 0.0743
_refine_ls_wR_factor_ref 0.0777
_reflns_number_gt 7285
_reflns_number_total 8442
_reflns_threshold_expression >2sigma(I)
_cod_data_source_file om3008103_si_002.cif
_cod_data_source_block absvgrh
_cod_original_cell_volume 1573.8(5)
_cod_original_sg_symbol_H-M P-1
_cod_database_code 4079547

loop_
_symmetry_equiv_pos_as_xyz
'x, y, z'
'-x, -y, -z'

loop_
_atom_site_label
_atom_site_type_symbol
_atom_site_fract_x
_atom_site_fract_y
_atom_site_fract_z
_atom_site_U_iso_or_equiv
_atom_site_adp_type
_atom_site_occupancy
_atom_site_symmetry_multiplicity
_atom_site_calc_flag
_atom_site_refinement_flags
N4 N 0.3809(2) 0.32091(17) 0.13293(12) 0.0246(4) Uani 1 1 d .
N6 N 0.5314(2) 0.50816(17) 0.12818(12) 0.0220(3) Uani 1 1 d .
N7 N 0.5964(2) 0.64144(17) 0.13833(12) 0.0228(3) Uani 1 1 d .
N9 N 0.6318(2) 0.83950(17) 0.17233(12) 0.0242(4) Uani 1 1 d .
C10 C 0.7430(3) 0.8342(2) 0.12768(15) 0.0272(4) Uani 1 1 d .
H10 H 0.8208 0.9075 0.1157 0.033 Uiso 1 1 calc R
C10A C 0.7194(2) 0.7037(2) 0.10418(14) 0.0246(4) Uani 1 1 d .
C1 C 0.7774(3) 0.6213(2) 0.05475(15) 0.0287(5) Uani 1 1 d .
H1 H 0.8626 0.6608 0.0303 0.034 Uiso 1 1 calc R
C2 C 0.7110(3) 0.4873(2) 0.04291(14) 0.0280(4) Uani 1 1 d .
H2 H 0.7494 0.4340 0.0097 0.034 Uiso 1 1 calc R
C2A C 0.5826(3) 0.4257(2) 0.08041(14) 0.0253(4) Uani 1 1 d .
C3 C 0.4832(3) 0.3035(2) 0.08432(15) 0.0269(4) Uani 1 1 d .
H3 H 0.4836 0.2212 0.0585 0.032 Uiso 1 1 calc R
C5 C 0.4098(2) 0.4517(2) 0.16132(13) 0.0218(4) Uani 1 1 d .
C8 C 0.5372(2) 0.7172(2) 0.18045(14) 0.0226(4) Uani 1 1 d .
C91 C 0.6250(3) 0.9649(2) 0.20925(15) 0.0280(4) Uani 1 1 d .
H91A H 0.5256 0.9477 0.2219 0.034 Uiso 1 1 calc R
H91B H 0.6434 1.0226 0.1652 0.034 Uiso 1 1 calc R
C92 C 0.7355(3) 1.0359(2) 0.29283(16) 0.0298(5) Uani 1 1 d .
C93 C 0.7624(3) 0.9669(3) 0.35514(17) 0.0386(6) Uani 1 1 d .
H93 H 0.7162 0.8731 0.3436 0.046 Uiso 1 1 calc R
C94 C 0.8562(3) 1.0336(4) 0.43402(19) 0.0528(8) Uani 1 1 d .
H94 H 0.8732 0.9855 0.4765 0.063 Uiso 1 1 calc R
C95 C 0.9246(3) 1.1689(4) 0.4512(2) 0.0648(11) Uani 1 1 d .
H95 H 0.9887 1.2145 0.5055 0.078 Uiso 1 1 calc R
C97 C 0.8065(3) 1.1731(3) 0.3090(2) 0.0437(7) Uani 1 1 d .
H97 H 0.7914 1.2213 0.2661 0.052 Uiso 1 1 calc R
C41 C 0.2583(3) 0.2102(2) 0.15076(17) 0.0308(5) Uani 1 1 d .
H41A H 0.2286 0.1345 0.1009 0.037 Uiso 1 1 calc R
H41B H 0.1746 0.2359 0.1539 0.037 Uiso 1 1 calc R
C42 C 0.2909(3) 0.1657(2) 0.23484(16) 0.0287(5) Uani 1 1 d .
C43 C 0.1731(3) 0.0886(3) 0.26983(19) 0.0428(6) Uani 1 1 d .
H43 H 0.0761 0.0697 0.2426 0.051 Uiso 1 1 calc R
C44 C 0.1963(4) 0.0393(3) 0.3440(2) 0.0509(8) Uani 1 1 d .
H44 H 0.1151 -0.0147 0.3667 0.061 Uiso 1 1 calc R
C45 C 0.3361(4) 0.0680(3) 0.38510(19) 0.0459(7) Uani 1 1 d .
H45 H 0.3515 0.0350 0.4366 0.055 Uiso 1 1 calc R
C46 C 0.4535(3) 0.1447(3) 0.35144(19) 0.0421(6) Uani 1 1 d .
H46 H 0.5501 0.1647 0.3799 0.051 Uiso 1 1 calc R
C47 C 0.4313(3) 0.1931(3) 0.27570(17) 0.0344(5) Uani 1 1 d .
H47 H 0.5127 0.2450 0.2522 0.041 Uiso 1 1 calc R
C20 C 0.1247(2) 0.4678(2) 0.22015(17) 0.0297(5) Uani 1 1 d .
H20 H 0.0942 0.3793 0.1812 0.036 Uiso 1 1 calc R
C21 C 0.2015(3) 0.4797(2) 0.30235(16) 0.0302(5) Uani 1 1 d .
H21 H 0.2166 0.3985 0.3117 0.036 Uiso 1 1 calc R
C26 C 0.0950(3) 0.6871(3) 0.24213(18) 0.0345(5) Uani 1 1 d .
H26A H 0.0522 0.7360 0.2078 0.041 Uiso 1 1 calc R
H26B H 0.0686 0.6948 0.3014 0.041 Uiso 1 1 calc R
C25 C 0.2593(3) 0.7486(2) 0.25069(16) 0.0276(4) Uani 1 1 d .
H25 H 0.2963 0.8229 0.2185 0.033 Uiso 1 1 calc R
C24 C 0.3557(3) 0.7590(2) 0.32485(15) 0.0275(4) Uani 1 1 d .
H24 H 0.4490 0.8399 0.3366 0.033 Uiso 1 1 calc R
C22 C 0.1949(3) 0.5648(3) 0.38625(17) 0.0364(5) Uani 1 1 d .
H22A H 0.0976 0.5688 0.3807 0.044 Uiso 1 1 calc R
H22B H 0.2053 0.5219 0.4365 0.044 Uiso 1 1 calc R
C23 C 0.3124(3) 0.7055(3) 0.40617(16) 0.0350(5) Uani 1 1 d .
H23A H 0.2763 0.7645 0.4409 0.042 Uiso 1 1 calc R
H23B H 0.4003 0.7073 0.4429 0.042 Uiso 1 1 calc R
C100 C 0.6064(3) 0.5375(3) 0.38761(18) 0.0432(6) Uani 1 1 d .
H10A H 0.5276 0.5488 0.3500 0.052 Uiso 1 1 calc R
H10B H 0.5653 0.4484 0.4020 0.052 Uiso 1 1 calc R
Rh3 Rh 0.350617(19) 0.598944(16) 0.224777(11) 0.02011(5) Uani 1 1 d .
Cl1 Cl 0.74969(9) 0.54915(12) 0.32889(6) 0.0696(3) Uani 1 1 d .
Cl2 Cl 0.66568(8) 0.65717(8) 0.48529(5) 0.04754(17) Uani 1 1 d .
P3 P 0.79751(7) 0.15949(6) 0.00724(4) 0.02729(12) Uani 1 1 d .
F7 F 0.8506(3) 0.11126(18) -0.07813(14) 0.0676(6) Uani 1 1 d .
F8 F 0.91059(19) 0.30770(15) 0.01204(13) 0.0509(5) Uani 1 1 d .
F9 F 0.6749(2) 0.18596(18) -0.05112(12) 0.0531(4) Uani 1 1 d .
F10 F 0.74384(19) 0.20892(16) 0.09304(10) 0.0430(4) Uani 1 1 d .
F11 F 0.68464(19) 0.01146(14) 0.00393(11) 0.0433(4) Uani 1 1 d .
F12 F 0.9168(2) 0.1328(2) 0.06905(16) 0.0648(6) Uani 1 1 d .
C15 C 0.8998(4) 1.2387(3) 0.3889(3) 0.0635(11) Uani 1 1 d .
H15 H 0.9470 1.3324 0.4009 0.076 Uiso 1 1 calc R
C27 C 0.0305(3) 0.5413(3) 0.19675(19) 0.0372(6) Uani 1 1 d .
H27A H -0.0665 0.4969 0.2129 0.045 Uiso 1 1 calc R
H27B H 0.0156 0.5355 0.1322 0.045 Uiso 1 1 calc R

loop_
_atom_site_aniso_label
_atom_site_aniso_U_11
_atom_site_aniso_U_22
_atom_site_aniso_U_33
_atom_site_aniso_U_23
_atom_site_aniso_U_13
_atom_site_aniso_U_12
N4 0.0235(9) 0.0210(8) 0.0284(9) 0.0022(7) 0.0014(7) 0.0098(7)
N6 0.0231(9) 0.0199(8) 0.0241(8) 0.0036(6) 0.0047(7) 0.0100(7)
N7 0.0226(9) 0.0227(8) 0.0241(8) 0.0066(7) 0.0061(7) 0.0091(7)
N9 0.0249(9) 0.0207(8) 0.0264(9) 0.0062(7) 0.0042(7) 0.0078(7)
C10 0.0244(11) 0.0279(10) 0.0289(11) 0.0104(8) 0.0051(9) 0.0082(9)
C10A 0.0208(10) 0.0305(11) 0.0235(10) 0.0092(8) 0.0047(8) 0.0098(9)
C1 0.0242(11) 0.0408(12) 0.0279(10) 0.0115(9) 0.0072(9) 0.0181(10)
C2 0.0289(11) 0.0371(12) 0.0249(10) 0.0053(9) 0.0057(9) 0.0208(10)
C2A 0.0286(11) 0.0294(10) 0.0230(10) 0.0029(8) 0.0033(8) 0.0182(9)
C3 0.0282(11) 0.0266(10) 0.0290(11) 0.0014(8) 0.0021(9) 0.0164(9)
C5 0.0219(10) 0.0217(9) 0.0213(9) 0.0039(7) 0.0013(8) 0.0090(8)
C8 0.0248(10) 0.0224(9) 0.0218(9) 0.0051(7) 0.0031(8) 0.0105(8)
C91 0.0319(12) 0.0188(9) 0.0322(11) 0.0067(8) 0.0065(9) 0.0082(9)
C92 0.0251(11) 0.0287(11) 0.0308(11) 0.0036(9) 0.0101(9) 0.0049(9)
C93 0.0308(13) 0.0472(15) 0.0329(12) 0.0101(11) 0.0057(10) 0.0096(11)
C94 0.0300(14) 0.085(2) 0.0344(14) 0.0055(15) 0.0028(11) 0.0163(16)
C95 0.0289(15) 0.096(3) 0.0402(16) -0.0150(18) 0.0033(12) 0.0036(17)
C97 0.0378(15) 0.0305(12) 0.0502(16) 0.0008(11) 0.0158(12) 0.0002(11)
C41 0.0242(11) 0.0210(10) 0.0421(13) 0.0023(9) 0.0015(10) 0.0061(9)
C42 0.0311(12) 0.0201(9) 0.0342(11) 0.0020(8) 0.0093(9) 0.0096(9)
C43 0.0341(14) 0.0419(14) 0.0427(14) 0.0028(12) 0.0122(12) 0.0052(12)
C44 0.0548(19) 0.0428(15) 0.0432(15) 0.0084(12) 0.0224(14) 0.0030(14)
C45 0.071(2) 0.0398(14) 0.0357(13) 0.0130(11) 0.0216(14) 0.0272(15)
C46 0.0504(17) 0.0503(16) 0.0386(14) 0.0136(12) 0.0121(12) 0.0315(14)
C47 0.0322(13) 0.0369(13) 0.0395(13) 0.0128(10) 0.0109(10) 0.0166(11)
C20 0.0212(11) 0.0251(10) 0.0396(12) 0.0037(9) 0.0069(9) 0.0065(9)
C21 0.0277(12) 0.0294(11) 0.0343(12) 0.0107(9) 0.0117(9) 0.0091(9)
C26 0.0291(12) 0.0394(13) 0.0404(13) 0.0088(11) 0.0062(10) 0.0194(11)
C25 0.0284(11) 0.0259(10) 0.0338(11) 0.0077(9) 0.0081(9) 0.0155(9)
C24 0.0290(11) 0.0252(10) 0.0288(11) 0.0018(8) 0.0082(9) 0.0118(9)
C22 0.0412(14) 0.0401(13) 0.0328(12) 0.0129(10) 0.0148(11) 0.0174(12)
C23 0.0397(14) 0.0411(13) 0.0269(11) 0.0055(10) 0.0081(10) 0.0189(11)
C100 0.0343(14) 0.0515(16) 0.0373(14) 0.0010(12) 0.0078(11) 0.0124(12)
Rh3 0.01940(8) 0.02009(8) 0.02174(8) 0.00385(5) 0.00469(5) 0.00869(6)
Cl1 0.0421(4) 0.1100(8) 0.0542(5) 0.0034(5) 0.0167(4) 0.0298(5)
Cl2 0.0452(4) 0.0502(4) 0.0423(4) 0.0001(3) 0.0031(3) 0.0181(3)
P3 0.0276(3) 0.0213(3) 0.0332(3) 0.0060(2) 0.0087(2) 0.0089(2)
F7 0.1053(17) 0.0383(9) 0.0706(13) 0.0099(9) 0.0577(13) 0.0302(10)
F8 0.0430(9) 0.0247(7) 0.0839(13) 0.0088(8) 0.0332(9) 0.0073(7)
F9 0.0596(11) 0.0504(10) 0.0485(10) 0.0160(8) -0.0080(8) 0.0238(9)
F10 0.0563(10) 0.0401(8) 0.0389(8) 0.0100(7) 0.0207(7) 0.0224(8)
F11 0.0461(9) 0.0245(7) 0.0507(9) 0.0091(6) 0.0078(7) 0.0043(7)
F12 0.0420(10) 0.0551(11) 0.0971(16) 0.0118(11) -0.0139(10) 0.0274(9)
C15 0.0402(17) 0.0441(17) 0.072(2) -0.0197(16) 0.0150(16) -0.0104(14)
C27 0.0252(12) 0.0411(14) 0.0445(14) 0.0016(11) 0.0015(10) 0.0160(11)

loop_
_atom_type_symbol
_atom_type_description
_atom_type_scat_dispersion_real
_atom_type_scat_dispersion_imag
_atom_type_scat_source
C C 0.0033 0.0016 'International Tables Vol C Tables 4.2.6.8 and 6.1.1.4'
H H 0.0000 0.0000 'International Tables Vol C Tables 4.2.6.8 and 6.1.1.4'
Cl Cl 0.1484 0.1585 'International Tables Vol C Tables 4.2.6.8 and 6.1.1.4'
F F 0.0171 0.0103 'International Tables Vol C Tables 4.2.6.8 and 6.1.1.4'
N N 0.0061 0.0033 'International Tables Vol C Tables 4.2.6.8 and 6.1.1.4'
P P 0.1023 0.0942 'International Tables Vol C Tables 4.2.6.8 and 6.1.1.4'
Rh Rh -1.1178 0.9187 'International Tables Vol C Tables 4.2.6.8 and 6.1.1.4'

loop_
_geom_angle_atom_site_label_1
_geom_angle_atom_site_label_2
_geom_angle_atom_site_label_3
_geom_angle
C5 N4 C3 112.29(19)
C5 N4 C41 125.04(19)
C3 N4 C41 122.67(18)
C5 N6 N7 120.26(17)
C5 N6 C2A 117.72(18)
N7 N6 C2A 121.95(18)
C8 N7 N6 119.82(18)
C8 N7 C10A 117.74(18)
N6 N7 C10A 122.40(18)
C8 N9 C10 112.56(18)
C8 N9 C91 125.25(18)
C10 N9 C91 122.13(19)
C10A C10 N9 107.31(19)
C10A C10 H10 126.3
N9 C10 H10 126.3
C10 C10A N7 102.31(19)
C10 C10A C1 140.2(2)
N7 C10A C1 117.4(2)
C2 C1 C10A 120.4(2)
C2 C1 H1 119.8
C10A C1 H1 119.8
C1 C2 C2A 120.6(2)
C1 C2 H2 119.7
C2A C2 H2 119.7
C3 C2A N6 102.01(19)
C3 C2A C2 140.7(2)
N6 C2A C2 117.2(2)
C2A C3 N4 107.81(19)
C2A C3 H3 126.1
N4 C3 H3 126.1
N6 C5 N4 100.16(17)
N6 C5 Rh3 109.74(14)
N4 C5 Rh3 150.00(16)
N7 C8 N9 100.06(18)
N7 C8 Rh3 110.22(14)
N9 C8 Rh3 149.71(16)
N9 C91 C92 112.1(2)
N9 C91 H91A 109.2
C92 C91 H91A 109.2
N9 C91 H91B 109.2
C92 C91 H91B 109.2
H91A C91 H91B 107.9
C93 C92 C97 119.5(3)
C93 C92 C91 121.0(2)
C97 C92 C91 119.4(2)
C94 C93 C92 120.5(3)
C94 C93 H93 119.8
C92 C93 H93 119.8
C95 C94 C93 120.4(3)
C95 C94 H94 119.8
C93 C94 H94 119.8
C94 C95 C15 119.6(3)
C94 C95 H95 120.2
C15 C95 H95 120.2
C15 C97 C92 119.2(3)
C15 C97 H97 120.4
C92 C97 H97 120.4
N4 C41 C42 114.3(2)
N4 C41 H41A 108.7
C42 C41 H41A 108.7
N4 C41 H41B 108.7
C42 C41 H41B 108.7
H41A C41 H41B 107.6
C47 C42 C43 119.1(2)
C47 C42 C41 122.9(2)
C43 C42 C41 117.9(2)
C44 C43 C42 120.4(3)
C44 C43 H43 119.8
C42 C43 H43 119.8
C45 C44 C43 120.4(3)
C45 C44 H44 119.8
C43 C44 H44 119.8
C44 C45 C46 119.8(3)
C44 C45 H45 120.1
C46 C45 H45 120.1
C45 C46 C47 120.3(3)
C45 C46 H46 119.8
C47 C46 H46 119.8
C42 C47 C46 120.0(2)
C42 C47 H47 120.0
C46 C47 H47 120.0
C21 C20 C27 126.9(2)
C21 C20 Rh3 72.38(14)
C27 C20 Rh3 107.55(16)
C21 C20 H20 113.8
C27 C20 H20 113.8
Rh3 C20 H20 113.8
C20 C21 C22 124.0(2)
C20 C21 Rh3 70.63(13)
C22 C21 Rh3 111.52(16)
C20 C21 H21 114.3
C22 C21 H21 114.3
Rh3 C21 H21 114.3
C25 C26 C27 111.8(2)
C25 C26 H26A 109.3
C27 C26 H26A 109.3
C25 C26 H26B 109.3
C27 C26 H26B 109.3
H26A C26 H26B 107.9
C24 C25 C26 124.1(2)
C24 C25 Rh3 70.79(13)
C26 C25 Rh3 112.09(16)
C24 C25 H25 114.1
C26 C25 H25 114.1
Rh3 C25 H25 114.1
C25 C24 C23 125.3(2)
C25 C24 Rh3 72.31(13)
C23 C24 Rh3 109.04(15)
C25 C24 H24 114.1
C23 C24 H24 114.1
Rh3 C24 H24 114.1
C23 C22 C21 113.7(2)
C23 C22 H22A 108.8
C21 C22 H22A 108.8
C23 C22 H22B 108.8
C21 C22 H22B 108.8
H22A C22 H22B 107.7
C24 C23 C22 113.8(2)
C24 C23 H23A 108.8
C22 C23 H23A 108.8
C24 C23 H23B 108.8
C22 C23 H23B 108.8
H23A C23 H23B 107.7
Cl2 C100 Cl1 111.91(16)
Cl2 C100 H10A 109.2
Cl1 C100 H10A 109.2
Cl2 C100 H10B 109.2
Cl1 C100 H10B 109.2
H10A C100 H10B 107.9
C8 Rh3 C5 79.94(8)
C8 Rh3 C20 158.82(9)
C5 Rh3 C20 95.25(9)
C8 Rh3 C24 94.40(9)
C5 Rh3 C24 159.44(9)
C20 Rh3 C24 96.70(9)
C8 Rh3 C21 163.83(9)
C5 Rh3 C21 98.47(9)
C20 Rh3 C21 36.98(9)
C24 Rh3 C21 81.46(9)
C8 Rh3 C25 97.32(9)
C5 Rh3 C25 162.92(8)
C20 Rh3 C25 81.20(9)
C24 Rh3 C25 36.90(9)
C21 Rh3 C25 88.75(9)
F7 P3 F9 91.21(12)
F7 P3 F8 90.25(10)
F9 P3 F8 90.10(11)
F7 P3 F12 91.03(13)
F9 P3 F12 177.63(12)
F8 P3 F12 90.68(11)
F7 P3 F10 179.61(11)
F9 P3 F10 88.50(10)
F8 P3 F10 89.50(9)
F12 P3 F10 89.27(11)
F7 P3 F11 90.43(10)
F9 P3 F11 90.36(10)
F8 P3 F11 179.18(10)
F12 P3 F11 88.84(11)
F10 P3 F11 89.83(9)
C95 C15 C97 120.7(3)
C95 C15 H15 119.6
C97 C15 H15 119.6
C20 C27 C26 114.0(2)
C20 C27 H27A 108.8
C26 C27 H27A 108.8
C20 C27 H27B 108.8
C26 C27 H27B 108.8
H27A C27 H27B 107.7

loop_
_geom_bond_atom_site_label_1
_geom_bond_atom_site_label_2
_geom_bond_distance
N4 C5 1.370(3)
N4 C3 1.395(3)
N4 C41 1.461(3)
N6 C5 1.341(3)
N6 N7 1.355(2)
N6 C2A 1.383(3)
N7 C8 1.344(3)
N7 C10A 1.374(3)
N9 C8 1.368(3)
N9 C10 1.394(3)
N9 C91 1.465(3)
C10 C10A 1.370(3)
C10 H10 0.9500
C10A C1 1.442(3)
C1 C2 1.360(3)
C1 H1 0.9500
C2 C2A 1.442(3)
C2 H2 0.9500
C2A C3 1.365(3)
C3 H3 0.9500
C5 Rh3 2.106(2)
C8 Rh3 2.095(2)
C91 C92 1.512(3)
C91 H91A 0.9900
C91 H91B 0.9900
C92 C93 1.385(4)
C92 C97 1.392(3)
C93 C94 1.383(4)
C93 H93 0.9500
C94 C95 1.371(5)
C94 H94 0.9500
C95 C15 1.384(6)
C95 H95 0.9500
C97 C15 1.391(5)
C97 H97 0.9500
C41 C42 1.511(4)
C41 H41A 0.9900
C41 H41B 0.9900
C42 C47 1.383(4)
C42 C43 1.391(3)
C43 C44 1.382(4)
C43 H43 0.9500
C44 C45 1.375(5)
C44 H44 0.9500
C45 C46 1.376(4)
C45 H45 0.9500
C46 C47 1.396(4)
C46 H46 0.9500
C47 H47 0.9500
C20 C21 1.384(4)
C20 C27 1.514(3)
C20 Rh3 2.170(2)
C20 H20 1.0000
C21 C22 1.527(3)
C21 Rh3 2.193(2)
C21 H21 1.0000
C26 C25 1.510(3)
C26 C27 1.530(4)
C26 H26A 0.9900
C26 H26B 0.9900
C25 C24 1.386(3)
C25 Rh3 2.199(2)
C25 H25 1.0000
C24 C23 1.512(3)
C24 Rh3 2.180(2)
C24 H24 1.0000
C22 C23 1.527(4)
C22 H22A 0.9900
C22 H22B 0.9900
C23 H23A 0.9900
C23 H23B 0.9900
C100 Cl2 1.756(3)
C100 Cl1 1.761(3)
C100 H10A 0.9900
C100 H10B 0.9900
P3 F7 1.5855(18)
P3 F9 1.5934(19)
P3 F8 1.5969(17)
P3 F12 1.598(2)
P3 F10 1.5989(16)
P3 F11 1.5990(16)
C15 H15 0.9500
C27 H27A 0.9900
C27 H27B 0.9900
